data_7217556
loop_
_publ_author_name
'Xue, Jun-Hui'
'Hua, Xiao-Hui'
'Yang, Li-Min'
'Li, Wei-Hong'
'Xu, Yi-Zhuang'
'Zhao, Guo-Zhong'
'Zhang, Gao-Hui'
'Liu, Ke-Xin'
'Chen, Jia-Er'
'Wu, Jin-Guang'

_publ_section_title
;
 The coordination of lanthanide ions with picolinamide. The influence of
 different anions
;
_journal_issue 33
_journal_name_full CrystEngComm
_journal_page_first 7711
_journal_paper_doi 10.1039/C4CE00606B
_journal_volume 16
_journal_year 2014
_chemical_formula_moiety 'C12 H22 N4 Pr O7,3(Br)'
_chemical_formula_sum 'C12 H22 Br3 N4 O7 Pr'
_chemical_formula_weight 714.98
_chemical_name_systematic
;
?
;
_space_group_IT_number 15
_symmetry_cell_setting monoclinic
_symmetry_space_group_name_Hall '-C 2yc'
_symmetry_space_group_name_H-M 'C 1 2/c 1'
_atom_sites_solution_hydrogens geom
_atom_sites_solution_primary direct
_atom_sites_solution_secondary difmap
_audit_creation_method SHELXL-97
_cell_angle_alpha 90.00
_cell_angle_beta 103.39(3)
_cell_angle_gamma 90.00
_cell_formula_units_Z 8
_cell_length_a 29.485(6)
_cell_length_b 7.8780(16)
_cell_length_c 20.344(4)
_cell_measurement_reflns_used 7970
_cell_measurement_temperature 173(2)
_cell_measurement_theta_max 27.4800
_cell_measurement_theta_min 1.4199
_cell_volume 4597.1(17)
_computing_cell_refinement 'CrystalClear (Rigaku Inc., 2007)'
_computing_data_collection 'CrystalClear (Rigaku Inc., 2007)'
_computing_data_reduction 'CrystalClear (Rigaku Inc., 2007)'
_computing_molecular_graphics
;
Mercury: visualization and analysis of crystal structures, C. F. Macrae,
P. R. Edgington, P. McCabe, E. Pidcock, G. P. Shields, R. Taylor,
M. Towler and J. van de Streek, J. Appl. Cryst., 39, 453-457, 2006.
;
_computing_publication_material 'SHELXS-97 (Sheldrick, 1997)'
_computing_structure_refinement 'SHELXL-97 (Sheldrick, 1997)'
_computing_structure_solution 'SHELXS-97 (Sheldrick, 1990)'
_diffrn_ambient_temperature 173(2)
_diffrn_detector_area_resol_mean 28.5714
_diffrn_measured_fraction_theta_full 0.988
_diffrn_measured_fraction_theta_max 0.988
_diffrn_measurement_device_type 'Saturn724+ CCD'
_diffrn_measurement_method '\w scans at fixed \c = 45\%'
_diffrn_radiation_monochromator graphite
_diffrn_radiation_source 'fine-focus sealed tube'
_diffrn_radiation_type MoK\a
_diffrn_radiation_wavelength 0.71073
_diffrn_reflns_av_R_equivalents 0.0598
_diffrn_reflns_av_sigmaI/netI 0.0694
_diffrn_reflns_limit_h_max 31
_diffrn_reflns_limit_h_min -38
_diffrn_reflns_limit_k_max 10
_diffrn_reflns_limit_k_min -8
_diffrn_reflns_limit_l_max 26
_diffrn_reflns_limit_l_min -18
_diffrn_reflns_number 11646
_diffrn_reflns_theta_full 27.54
_diffrn_reflns_theta_max 27.54
_diffrn_reflns_theta_min 1.42
_exptl_absorpt_coefficient_mu 7.371
_exptl_absorpt_correction_T_max 1.0000
_exptl_absorpt_correction_T_min 0.2319
_exptl_absorpt_correction_type multi-scan
_exptl_absorpt_process_details 'CrystalClear (Rigaku Inc., 2008)'
_exptl_crystal_colour purple
_exptl_crystal_density_diffrn 2.066
_exptl_crystal_density_method 'not measured'
_exptl_crystal_description plate
_exptl_crystal_F_000 2736
_exptl_crystal_size_max 0.170
_exptl_crystal_size_mid 0.140
_exptl_crystal_size_min 0.060
_refine_diff_density_max 1.060
_refine_diff_density_min -1.048
_refine_diff_density_rms 0.287
_refine_ls_extinction_method none
_refine_ls_goodness_of_fit_ref 1.221
_refine_ls_hydrogen_treatment constr
_refine_ls_matrix_type full
_refine_ls_number_parameters 244
_refine_ls_number_reflns 5249
_refine_ls_number_restraints 16
_refine_ls_restrained_S_all 1.231
_refine_ls_R_factor_all 0.0820
_refine_ls_R_factor_gt 0.0646
_refine_ls_shift/su_max 0.000
_refine_ls_shift/su_mean 0.000
_refine_ls_structure_factor_coef Fsqd
_refine_ls_weighting_details 'calc w=1/[\s^2^(Fo^2^)+(0.0840P)^2^+23.1609P] where P=(Fo^2^+2Fc^2^)/3'
_refine_ls_weighting_scheme calc
_refine_ls_wR_factor_gt 0.1693
_refine_ls_wR_factor_ref 0.1984
_reflns_number_gt 4393
_reflns_number_total 5249
_reflns_threshold_expression >2sigma(I)
_cod_duplicate_entry 7216642
_cod_data_source_file c4ce00606b2.cif
_cod_data_source_block sa1756-a
_cod_original_cell_volume 4597.1(16)
_cod_original_sg_symbol_H-M C2/c
_cod_database_code 7217556

loop_
_symmetry_equiv_pos_as_xyz
'x, y, z'
'-x, y, -z+1/2'
'x+1/2, y+1/2, z'
'-x+1/2, y+1/2, -z+1/2'
'-x, -y, -z'
'x, -y, z-1/2'
'-x+1/2, -y+1/2, -z'
'x+1/2, -y+1/2, z-1/2'

loop_
_atom_site_label
_atom_site_type_symbol
_atom_site_fract_x
_atom_site_fract_y
_atom_site_fract_z
_atom_site_U_iso_or_equiv
_atom_site_adp_type
_atom_site_occupancy
_atom_site_symmetry_multiplicity
_atom_site_calc_flag
_atom_site_refinement_flags
Pr1 Pr 0.107560(17) 0.22879(7) 0.20939(2) 0.03237(18) Uani 1 1 d D
Br1 Br 0.06139(4) 0.71662(14) 0.06702(5) 0.0456(3) Uani 1 1 d .
Br2 Br 0.05970(4) 0.74990(14) 0.31954(5) 0.0457(3) Uani 1 1 d .
Br3 Br 0.24931(4) 0.45772(17) 0.14416(6) 0.0527(3) Uani 1 1 d .
O1 O 0.0652(3) 0.2559(9) 0.0928(3) 0.0443(18) Uani 1 1 d .
O2 O 0.0623(2) 0.1942(9) 0.2944(3) 0.0401(16) Uani 1 1 d .
O3 O 0.0457(2) 0.0022(9) 0.1782(3) 0.0436(16) Uani 1 1 d .
H3A H 0.0493 -0.0563 0.1452 0.052 Uiso 1 1 d R
H3B H 0.0332 -0.0312 0.2090 0.052 Uiso 1 1 d R
O4 O 0.1970(3) 0.2315(9) 0.2417(4) 0.0488(19) Uani 1 1 d D
H4B H 0.2134 0.2021 0.2795 0.059 Uiso 1 1 d RD
H4A H 0.2147 0.2587 0.2165 0.059 Uiso 1 1 d RD
N3 N 0.1364(3) 0.3925(10) 0.3289(4) 0.0357(17) Uani 1 1 d .
N1 N 0.1409(3) 0.0681(11) 0.1117(4) 0.0412(19) Uani 1 1 d .
O5 O 0.0494(3) 0.4629(10) 0.1978(3) 0.0501(19) Uani 1 1 d D
H5A H 0.0323 0.4955 0.1610 0.060 Uiso 1 1 d RD
H5B H 0.0472 0.5312 0.2286 0.060 Uiso 1 1 d RD
O7 O 0.1419(3) 0.4846(10) 0.1644(5) 0.066(2) Uani 1 1 d D
H7B H 0.1651 0.4800 0.1471 0.079 Uiso 1 1 d RD
H7A H 0.1262 0.5711 0.1493 0.079 Uiso 1 1 d RD
O6 O 0.1394(3) -0.0295(10) 0.2740(4) 0.057(2) Uani 1 1 d D
H6B H 0.1603 -0.0139 0.3094 0.069 Uiso 1 1 d RD
H6A H 0.1198 -0.0980 0.2829 0.069 Uiso 1 1 d RD
C6 C 0.0789(4) 0.2178(13) 0.0402(4) 0.039(2) Uani 1 1 d .
C11 C 0.1726(4) 0.4981(14) 0.3428(6) 0.049(3) Uani 1 1 d .
H11 H 0.1878 0.5287 0.3081 0.059 Uiso 1 1 calc R
C7 C 0.1146(3) 0.3512(12) 0.3771(5) 0.037(2) Uani 1 1 d .
C12 C 0.0721(3) 0.2453(12) 0.3535(5) 0.037(2) Uani 1 1 d .
C5 C 0.1781(4) -0.0376(14) 0.1223(5) 0.051(3) Uani 1 1 d .
H5 H 0.1915 -0.0742 0.1671 0.061 Uiso 1 1 calc R
C1 C 0.1217(4) 0.1145(13) 0.0462(4) 0.038(2) Uani 1 1 d .
N2 N 0.0558(4) 0.2661(13) -0.0199(4) 0.057(3) Uani 1 1 d .
H2A H 0.0302 0.3264 -0.0242 0.068 Uiso 1 1 calc R
H2B H 0.0659 0.2382 -0.0558 0.068 Uiso 1 1 calc R
N4 N 0.0452(3) 0.2058(13) 0.3936(4) 0.051(2) Uani 1 1 d .
H4C H 0.0202 0.1432 0.3786 0.061 Uiso 1 1 calc R
H4D H 0.0519 0.2418 0.4357 0.061 Uiso 1 1 calc R
C10 C 0.1885(4) 0.5645(14) 0.4076(6) 0.050(3) Uani 1 1 d .
H10 H 0.2135 0.6433 0.4166 0.060 Uiso 1 1 calc R
C9 C 0.1680(4) 0.5161(14) 0.4576(5) 0.046(2) Uani 1 1 d .
H9 H 0.1801 0.5539 0.5026 0.056 Uiso 1 1 calc R
C8 C 0.1298(4) 0.4124(14) 0.4431(5) 0.045(2) Uani 1 1 d .
H8 H 0.1139 0.3826 0.4771 0.054 Uiso 1 1 calc R
C3 C 0.1787(4) -0.0416(16) 0.0052(6) 0.056(3) Uani 1 1 d .
H3 H 0.1919 -0.0771 -0.0309 0.067 Uiso 1 1 calc R
C2 C 0.1404(4) 0.0648(15) -0.0063(6) 0.051(3) Uani 1 1 d .
H2 H 0.1271 0.1036 -0.0508 0.062 Uiso 1 1 calc R
C4 C 0.1972(4) -0.0946(16) 0.0699(6) 0.056(3) Uani 1 1 d .
H4 H 0.2231 -0.1701 0.0790 0.067 Uiso 1 1 calc R

loop_
_atom_site_aniso_label
_atom_site_aniso_U_11
_atom_site_aniso_U_22
_atom_site_aniso_U_33
_atom_site_aniso_U_23
_atom_site_aniso_U_13
_atom_site_aniso_U_12
Pr1 0.0300(3) 0.0389(3) 0.0296(3) 0.0018(2) 0.0098(2) 0.0011(2)
Br1 0.0503(6) 0.0516(6) 0.0375(5) 0.0022(4) 0.0153(4) 0.0082(5)
Br2 0.0544(7) 0.0491(6) 0.0348(5) 0.0027(4) 0.0132(5) 0.0006(5)
Br3 0.0354(6) 0.0688(8) 0.0537(6) -0.0047(6) 0.0102(4) -0.0035(5)
O1 0.044(4) 0.060(5) 0.031(3) -0.002(3) 0.012(3) 0.011(3)
O2 0.041(4) 0.050(4) 0.030(3) -0.007(3) 0.010(3) -0.013(3)
O3 0.044(4) 0.049(4) 0.042(3) -0.004(3) 0.020(3) -0.001(3)
O4 0.037(4) 0.061(5) 0.046(4) 0.015(4) 0.005(3) 0.005(3)
N3 0.037(4) 0.041(4) 0.029(4) 0.000(3) 0.009(3) -0.004(4)
N1 0.035(4) 0.041(5) 0.051(5) -0.001(4) 0.016(4) 0.003(4)
O5 0.061(5) 0.057(5) 0.035(3) -0.004(3) 0.016(3) 0.015(4)
O7 0.037(4) 0.065(5) 0.100(6) 0.036(5) 0.025(4) 0.006(4)
O6 0.041(4) 0.061(5) 0.069(5) 0.028(4) 0.011(4) -0.001(4)
C6 0.042(6) 0.052(6) 0.024(4) 0.007(4) 0.009(4) -0.004(5)
C11 0.048(6) 0.046(6) 0.053(6) -0.003(5) 0.013(5) -0.015(5)
C7 0.037(5) 0.031(5) 0.042(5) 0.005(4) 0.009(4) 0.001(4)
C12 0.032(5) 0.039(5) 0.044(5) 0.001(4) 0.015(4) 0.005(4)
C5 0.058(7) 0.051(6) 0.042(5) 0.004(5) 0.007(5) 0.013(5)
C1 0.048(6) 0.036(5) 0.033(4) -0.005(4) 0.017(4) -0.002(4)
N2 0.053(6) 0.090(8) 0.030(4) 0.016(4) 0.015(4) 0.022(5)
N4 0.051(5) 0.070(6) 0.033(4) -0.007(4) 0.016(4) -0.017(5)
C10 0.045(6) 0.042(6) 0.057(6) 0.003(5) -0.003(5) -0.008(5)
C9 0.050(6) 0.051(6) 0.035(5) -0.006(5) 0.003(4) -0.001(5)
C8 0.050(6) 0.047(6) 0.041(5) 0.007(5) 0.016(5) 0.000(5)
C3 0.058(7) 0.058(7) 0.059(7) -0.012(6) 0.028(6) 0.000(6)
C2 0.046(6) 0.049(6) 0.063(7) -0.009(5) 0.021(5) 0.002(5)
C4 0.056(7) 0.052(7) 0.066(7) -0.011(6) 0.027(6) -0.002(6)

loop_
_atom_type_symbol
_atom_type_description
_atom_type_scat_dispersion_real
_atom_type_scat_dispersion_imag
_atom_type_scat_source
C C 0.0033 0.0016 'International Tables Vol C Tables 4.2.6.8 and 6.1.1.4'
H H 0.0000 0.0000 'International Tables Vol C Tables 4.2.6.8 and 6.1.1.4'
N N 0.0061 0.0033 'International Tables Vol C Tables 4.2.6.8 and 6.1.1.4'
O O 0.0106 0.0060 'International Tables Vol C Tables 4.2.6.8 and 6.1.1.4'
Br Br -0.2901 2.4595 'International Tables Vol C Tables 4.2.6.8 and 6.1.1.4'
Pr Pr -0.2180 2.8214 'International Tables Vol C Tables 4.2.6.8 and 6.1.1.4'

loop_
_geom_angle_atom_site_label_1
_geom_angle_atom_site_label_2
_geom_angle_atom_site_label_3
_geom_angle
O1 Pr1 O2 117.6(2)
O1 Pr1 O6 129.5(3)
O2 Pr1 O6 74.6(3)
O1 Pr1 O5 69.8(2)
O2 Pr1 O5 70.8(2)
O6 Pr1 O5 145.4(3)
O1 Pr1 O7 74.5(3)
O2 Pr1 O7 132.9(3)
O6 Pr1 O7 135.4(2)
O5 Pr1 O7 72.5(3)
O1 Pr1 O3 68.8(2)
O2 Pr1 O3 67.4(2)
O6 Pr1 O3 73.5(2)
O5 Pr1 O3 93.4(3)
O7 Pr1 O3 143.3(3)
O1 Pr1 O4 121.1(3)
O2 Pr1 O4 121.3(2)
O6 Pr1 O4 68.4(2)
O5 Pr1 O4 131.4(2)
O7 Pr1 O4 67.1(2)
O3 Pr1 O4 135.2(2)
O1 Pr1 N3 145.2(2)
O2 Pr1 N3 61.6(2)
O6 Pr1 N3 85.0(3)
O5 Pr1 N3 78.4(2)
O7 Pr1 N3 82.9(3)
O3 Pr1 N3 128.3(2)
O4 Pr1 N3 71.1(2)
O1 Pr1 N1 61.2(2)
O2 Pr1 N1 144.8(2)
O6 Pr1 N1 81.4(3)
O5 Pr1 N1 129.1(2)
O7 Pr1 N1 82.1(3)
O3 Pr1 N1 81.4(2)
O4 Pr1 N1 70.6(2)
N3 Pr1 N1 141.7(2)
C6 O1 Pr1 128.0(7)
C12 O2 Pr1 127.7(6)
C11 N3 C7 119.7(8)
C11 N3 Pr1 123.9(7)
C7 N3 Pr1 116.1(6)
C5 N1 C1 117.2(9)
C5 N1 Pr1 125.8(7)
C1 N1 Pr1 116.6(6)
O1 C6 N2 121.5(10)
O1 C6 C1 119.5(8)
N2 C6 C1 119.0(9)
N3 C11 C10 120.8(10)
N3 C7 C8 121.4(9)
N3 C7 C12 114.3(8)
C8 C7 C12 124.2(9)
O2 C12 N4 119.5(9)
O2 C12 C7 119.1(9)
N4 C12 C7 121.4(9)
N1 C5 C4 122.2(10)
C2 C1 N1 122.1(10)
C2 C1 C6 125.6(9)
N1 C1 C6 112.3(8)
C9 C10 C11 119.7(10)
C10 C9 C8 119.6(9)
C9 C8 C7 118.5(10)
C4 C3 C2 118.5(11)
C1 C2 C3 120.2(11)
C3 C4 C5 119.7(11)

loop_
_geom_bond_atom_site_label_1
_geom_bond_atom_site_label_2
_geom_bond_distance
Pr1 O1 2.421(7)
Pr1 O2 2.432(7)
Pr1 O6 2.486(7)
Pr1 O5 2.492(7)
Pr1 O7 2.520(8)
Pr1 O3 2.525(7)
Pr1 O4 2.566(7)
Pr1 N3 2.709(7)
Pr1 N1 2.725(8)
O1 C6 1.265(12)
O2 C12 1.237(12)
N3 C11 1.332(13)
N3 C7 1.332(12)
N1 C5 1.353(13)
N1 C1 1.370(12)
C6 N2 1.309(13)
C6 C1 1.483(14)
C11 C10 1.394(15)
C7 C8 1.398(14)
C7 C12 1.490(14)
C12 N4 1.302(13)
C5 C4 1.392(15)
C1 C2 1.368(14)
C10 C9 1.352(16)
C9 C8 1.368(15)
C3 C4 1.368(17)
C3 C2 1.381(16)
